data_9016614
loop_
_publ_author_name
'Plasil, J.'
'Dusek, M.'
'Novak, M.'
'Cejka, J.'
'Cisarova, I.'
'Skoda, R.'

_publ_section_title
;
 Sejkoraite-(Y), a new member of the zippeite group containing trivalent cations from
 Jachymov (St. Joachimsthal), Czech Republic: Description and crystal structure refinement
;
_journal_name_full 'American Mineralogist'
_journal_page_first 983
_journal_page_last 991
_journal_paper_doi 10.2138/am.2011.3713
_journal_volume 96
_journal_year 2011
_chemical_compound_source 'Cervena vein, Jachymov (Street Joachimsthal) ore district, Western Bohemia, Czech Republic'
_chemical_formula_sum 'Dy0.239 H52 O66 S4 U8 Y1.98'
_chemical_name_mineral Sejkoraite-(Y)
_space_group_IT_number 2
_symmetry_space_group_name_Hall '-P 1'
_symmetry_space_group_name_H-M 'P -1'
_cell_angle_alpha 75.933
_cell_angle_beta 128.001
_cell_angle_gamma 74.419
_cell_formula_units_Z 2
_cell_length_a 14.0743
_cell_length_b 17.4174
_cell_length_c 17.7062
_cell_volume 2776.986
_database_code_amcsd 0018390
_exptl_crystal_density_diffrn 4.013
_cod_original_cell_volume 2776.985
_cod_original_formula_sum 'U8 Y1.98 Dy.239 S4 O66 H52'
_cod_database_code 9016614

loop_
_space_group_symop_operation_xyz
x,y,z
-x,-y,-z

loop_
_atom_site_aniso_label
_atom_site_aniso_U_11
_atom_site_aniso_U_22
_atom_site_aniso_U_33
_atom_site_aniso_U_12
_atom_site_aniso_U_13
_atom_site_aniso_U_23
U1 0.03300 0.01950 0.02160 -0.01860 0.02570 -0.01530
U2 0.03870 0.02080 0.02400 -0.02160 0.02950 -0.01720
U3 0.04750 0.02540 0.02740 -0.02710 0.03510 -0.02010
U4 0.03250 0.01950 0.02080 -0.01820 0.02490 -0.01450
U5 0.03670 0.02050 0.02370 -0.02000 0.02810 -0.01640
U6 0.04180 0.02340 0.02630 -0.02300 0.03230 -0.01850
U7 0.04380 0.02460 0.02800 -0.02590 0.03410 -0.02060
U8 0.03810 0.02460 0.02410 -0.02260 0.02950 -0.01840
Y1 0.03050 0.03120 0.02390 -0.01620 0.02280 -0.01510
Dy1 0.03050 0.03120 0.02390 -0.01620 0.02280 -0.01510
Y2 0.04700 0.07100 0.04700 -0.03300 0.04000 -0.03700
Y3 0.01200 0.02700 0.01800 -0.00600 0.00400 -0.00400
S1 0.02800 0.01100 0.01700 -0.01300 0.01900 -0.01000
S2 0.01300 0.01500 0.01500 -0.00900 0.01000 -0.00900
S3 0.03800 0.01500 0.02800 -0.01900 0.02900 -0.01800
S4 0.05400 0.02200 0.03300 -0.03000 0.03900 -0.02300

loop_
_atom_site_label
_atom_site_fract_x
_atom_site_fract_y
_atom_site_fract_z
_atom_site_occupancy
_atom_site_U_iso_or_equiv
_atom_site_type_symbol
_atom_site_attached_hydrogens
U1 0.50569 0.70517 0.16924 1.00000 0.01660 U 0
U2 0.49937 0.04323 0.33362 1.00000 0.01830 U 0
U3 0.48709 0.54890 0.32956 1.00000 0.02200 U 0
U4 0.51220 0.78842 0.34152 1.00000 0.01670 U 0
U5 0.50218 0.45656 0.16629 1.00000 0.01850 U 0
U6 0.42522 0.81105 0.79490 1.00000 0.02020 U 0
U7 0.46742 0.96710 0.14252 1.00000 0.02040 U 0
U8 0.57213 0.26032 0.37918 1.00000 0.01920 U 0
Y1 0.94661 0.13274 0.11257 0.76100 0.02590 Y 0
Dy1 0.94661 0.13274 0.11257 0.23900 0.02590 Dy 0
Y2 0.00130 0.44810 0.80980 0.80100 0.04800 Y 0
Y3 0.05440 0.62270 0.36620 0.41800 0.02900 Y 0
S1 0.51820 0.36990 0.00750 1.00000 0.01500 S 0
S2 0.50830 0.12050 0.50530 1.00000 0.01300 S 0
S3 0.53400 0.11310 0.02200 1.00000 0.01900 S 0
S4 0.47390 0.63480 0.48570 1.00000 0.02400 S 0
O1 0.75880 0.19240 0.47670 1.00000 0.02300 O 0
O2 0.31860 0.12340 0.19590 1.00000 0.02400 O 0
O3 0.29960 0.60290 0.20460 1.00000 0.02000 O 0
O4 0.67220 0.48810 0.46750 1.00000 0.02800 O 0
O5 0.32150 0.50640 0.09440 1.00000 0.02700 O 0
O6 0.67960 0.41090 0.23110 1.00000 0.02600 O 0
O7 0.69280 0.64450 0.29030 1.00000 0.02700 O 0
O8 0.39110 0.32750 0.29700 1.00000 0.03100 O 0
O9 0.31490 0.76950 0.03640 1.00000 0.02200 O 0
O10 0.58910 0.02650 0.60250 1.00000 0.02200 O 0
O11 0.28450 0.04780 0.05500 1.00000 0.02600 O 0
O12 0.24260 0.87420 0.67940 1.00000 0.02400 O 0
O13 0.60170 0.75080 0.91990 1.00000 0.02900 O 0
O14 0.38830 0.62900 0.38530 1.00000 0.02200 O 0
O15 0.64970 0.89260 0.21900 1.00000 0.02200 O 0
O16 0.32530 0.85220 0.26460 1.00000 0.02000 O 0
O17 0.69940 0.72160 0.42950 1.00000 0.02300 O 0
O18 0.62520 0.27370 0.11550 1.00000 0.02300 O 0
O19 0.56420 0.54420 0.59100 1.00000 0.02300 O 0
O20 0.67710 -0.03790 0.47300 1.00000 0.02200 O 0
O21 0.63140 0.11370 0.12510 1.00000 0.02500 O 0
O22 0.62080 0.04130 0.02530 1.00000 0.02300 O 0
O23 0.57590 0.40180 0.34050 1.00000 0.01700 O 0
O24 0.56840 0.66080 0.48900 1.00000 0.02300 O 0
O25 0.61940 0.13720 0.52610 1.00000 0.02200 O 0
O26 0.42650 0.36550 -0.09220 1.00000 0.02200 O 0
O27 0.54620 0.15770 0.31920 1.00000 0.01900 O 0
O28 0.57670 0.04360 0.24480 1.00000 0.01900 O 0
O29 0.45180 0.83820 0.17870 1.00000 0.01600 O 0
O30 0.54420 0.30960 0.23300 1.00000 0.01700 O 0
O31 0.41930 0.12780 0.39600 1.00000 0.02300 O 0
O32 0.37170 0.70790 0.47200 1.00000 0.02000 O 0
O33 0.41390 0.19060 0.49990 1.00000 0.01700 O 0
O34 0.51380 0.56870 0.21630 1.00000 0.01700 O 0
O35 0.48040 0.68270 0.28380 1.00000 0.02000 O 0
O36 0.44590 0.20620 -0.08360 1.00000 0.02200 O 0
O37 0.43490 0.09450 0.01690 1.00000 0.02500 O 0
O38 0.50430 -0.07430 0.29290 1.00000 0.01900 O 0
O39 0.60080 0.40400 0.00230 1.00000 0.02300 O 0
O40 0.42730 0.43140 0.01100 1.00000 0.02200 O 0
Wat1 0.07500 0.01900 0.43020 1.00000 0.05900 O 2
Wat2 0.87920 0.28730 0.08120 1.00000 0.05700 O 2
Wat3 0.88170 0.13490 0.20380 1.00000 0.03300 O 2
Wat4 0.85950 0.05720 0.01900 1.00000 0.04100 O 2
Wat5 0.11200 0.31700 0.14000 1.00000 0.12600 O 2
Wat6 0.06050 0.86220 0.13580 1.00000 0.05500 O 2
Wat7 0.88400 0.91940 0.40890 1.00000 0.08400 O 2
Wat8 0.14160 0.12270 0.27020 1.00000 0.03800 O 2
Wat9 0.14080 0.04390 0.14250 1.00000 0.03200 O 2
Wat10 0.08750 -0.02970 0.26390 1.00000 0.03900 O 2
Wat11 0.91530 0.21750 -0.03500 1.00000 0.04500 O 2
Wat12 -0.14300 0.39300 0.71860 1.00000 0.09400 O 2
Wat13 -0.14900 0.48470 0.83500 1.00000 0.09100 O 2
Wat14 -0.15400 0.61500 0.70500 1.00000 0.13600 O 2
Wat15 0.16100 0.33900 0.82800 1.00000 0.16000 O 2
Wat16 0.13400 0.50600 0.81900 1.00000 0.13700 O 2
Wat17 0.09900 0.29380 0.96100 1.00000 0.12400 O 2
Wat18 0.13000 0.67920 0.50300 1.00000 0.11200 O 2
Wat19 -0.13000 0.71500 0.32000 1.00000 0.13000 O 2
Wat20 0.91240 -0.08030 0.26140 1.00000 0.05500 O 2
Wat21 0.09500 0.75300 0.30200 1.00000 0.13000 O 2
Wat22 -0.11600 0.75790 0.65100 1.00000 0.12300 O 2
Wat23 0.90600 0.44700 0.37500 1.00000 0.18400 O 2
Wat24 0.13300 0.45000 0.98500 1.00000 0.19000 O 2
Wat25 0.07700 0.77700 0.63300 1.00000 0.17400 O 2
Wat26 0.10500 0.48940 0.37800 1.00000 0.11900 O 2

loop_
_cod_changelog_entry_id
_cod_changelog_entry_author
_cod_changelog_entry_date
_cod_changelog_entry_text
1
;cod-tools version 3.8.0
Id: cif_guess_AMCSD_atom_types 9574 2023-05-10 09:00:05Z saulius
;
2023-05-10T18:57:12+03:00
;Derived atom types and hydrogen counts
from atom names that follow the AMCSD naming convention
(Wat == water, O-H == hydroxyl).
;

loop_
_cod_related_entry_id
_cod_related_entry_database
_cod_related_entry_code
1 AMCSD 0018390
